data_1513783
loop_
_publ_author_name
'McLeod, Michael C.'
'Singh, Gurpreet'
'Plampin, 3rd, James N'
'Rane, Digamber'
'Wang, Jenna L.'
'Day, Victor W.'
'Aub\'e, Jeffrey'

_publ_section_title
;
 Probing chemical space with alkaloid-inspired libraries.
;
_journal_issue 2
_journal_name_full 'Nature chemistry'
_journal_page_first 133
_journal_page_last 140
_journal_paper_doi 10.1038/nchem.1844
_journal_volume 6
_journal_year 2014
_chemical_formula_sum 'C20 H27 N3 O5 S'
_chemical_formula_weight 421.51
_chemical_name_systematic
; 
 ? 
;
_space_group_IT_number 2
_symmetry_cell_setting triclinic
_symmetry_space_group_name_Hall '-P 1'
_symmetry_space_group_name_H-M 'P -1'
_atom_sites_solution_hydrogens difmap
_atom_sites_solution_primary direct
_atom_sites_solution_secondary difmap
_audit_creation_method SHELXTL
_cell_angle_alpha 116.238(2)
_cell_angle_beta 94.799(2)
_cell_angle_gamma 96.792(2)
_cell_formula_units_Z 2
_cell_length_a 9.3311(4)
_cell_length_b 10.7524(5)
_cell_length_c 10.8992(6)
_cell_measurement_reflns_used 7007
_cell_measurement_temperature 100(2)
_cell_measurement_theta_max 69.22
_cell_measurement_theta_min 4.58
_cell_volume 962.57(8)
_computing_cell_refinement 'Bruker SAINT'
_computing_data_collection 'Bruker APEX2'
_computing_data_reduction 'Bruker SAINT'
_computing_molecular_graphics 'Bruker SHELXTL'
_computing_publication_material 'Bruker SHELXTL'
_computing_structure_refinement 'Bruker SHELXTL'
_computing_structure_solution 'Bruker SHELXTL'
_diffrn_ambient_temperature 100(2)
_diffrn_measured_fraction_theta_full 0.953
_diffrn_measured_fraction_theta_max 0.915
_diffrn_measurement_device_type 'Bruker APEX-II CCD'
_diffrn_measurement_method '\f and \w scans'
_diffrn_radiation_monochromator 'Helios multilayer optics'
_diffrn_radiation_source 'Bruker MicroStar microfocus rotating anode'
_diffrn_radiation_type CuK\a
_diffrn_radiation_wavelength 1.54178
_diffrn_reflns_av_R_equivalents 0.0209
_diffrn_reflns_av_sigmaI/netI 0.0212
_diffrn_reflns_limit_h_max 11
_diffrn_reflns_limit_h_min -11
_diffrn_reflns_limit_k_max 12
_diffrn_reflns_limit_k_min -12
_diffrn_reflns_limit_l_max 12
_diffrn_reflns_limit_l_min -12
_diffrn_reflns_number 10625
_diffrn_reflns_theta_full 66.00
_diffrn_reflns_theta_max 69.41
_diffrn_reflns_theta_min 4.58
_diffrn_standards_number 0
_exptl_absorpt_coefficient_mu 1.834
_exptl_absorpt_correction_T_max 1.000
_exptl_absorpt_correction_T_min 0.866
_exptl_absorpt_correction_type multi-scan
_exptl_crystal_colour colourless
_exptl_crystal_density_diffrn 1.454
_exptl_crystal_description Rectangular
_exptl_crystal_F_000 448
_exptl_crystal_size_max 0.15
_exptl_crystal_size_mid 0.05
_exptl_crystal_size_min 0.01
_refine_diff_density_max 0.483
_refine_diff_density_min -0.303
_refine_diff_density_rms 0.044
_refine_ls_extinction_method none
_refine_ls_goodness_of_fit_ref 1.058
_refine_ls_hydrogen_treatment refall
_refine_ls_matrix_type full
_refine_ls_number_parameters 370
_refine_ls_number_reflns 3308
_refine_ls_number_restraints 0
_refine_ls_restrained_S_all 1.058
_refine_ls_R_factor_all 0.0320
_refine_ls_R_factor_gt 0.0303
_refine_ls_shift/su_max 0.000
_refine_ls_shift/su_mean 0.000
_refine_ls_structure_factor_coef Fsqd
_refine_ls_weighting_details 'calc w=1/[\s^2^(Fo^2^)+(0.0506P)^2^+0.3603P] where P=(Fo^2^+2Fc^2^)/3'
_refine_ls_weighting_scheme calc
_refine_ls_wR_factor_gt 0.0822
_refine_ls_wR_factor_ref 0.0834
_reflns_number_gt 3107
_reflns_number_total 3308
_reflns_threshold_expression >2sigma(I)
_cod_data_source_file nchem.1844-s6.cif
_cod_data_source_block q86c
_cod_depositor_comments
;
The following automatic conversions were performed:

'_symmetry_cell_setting' value 'Triclinic' changed to 'triclinic'
according to
/usr/data/users/saulius/automatic-downloads/current/Nature/lib/dictionaries/cif_core.dic
dictionary named 'cif_core.dic' version 2.4.2 from
2011-04-26.

'_exptl_absorpt_correction_type' value 'Multi-Scan'
changed to 'multi-scan' according to
/usr/data/users/saulius/automatic-downloads/current/Nature/lib/dictionaries/cif_core.dic
dictionary named 'cif_core.dic' version 2.4.2 from 2011-04-26.

Automatic conversion script
Id: cif_fix_values 2281 2013-09-26 08:29:07Z andrius 
;
_cod_original_sg_symbol_H-M P-1
_cod_database_code 1513783

loop_
_symmetry_equiv_pos_as_xyz
'x, y, z'
'-x, -y, -z'

loop_
_atom_site_label
_atom_site_type_symbol
_atom_site_fract_x
_atom_site_fract_y
_atom_site_fract_z
_atom_site_U_iso_or_equiv
_atom_site_adp_type
_atom_site_occupancy
_atom_site_symmetry_multiplicity
_atom_site_calc_flag
S S 0.61493(3) 0.08657(3) 0.22656(3) 0.01471(11) Uani 1 1 d
O1 O -0.22347(12) -0.35019(12) -0.12844(12) 0.0319(3) Uani 1 1 d
O2 O 0.67943(10) 0.06287(10) 0.33634(10) 0.0191(2) Uani 1 1 d
O3 O 0.67407(10) 0.04044(10) 0.09885(10) 0.0193(2) Uani 1 1 d
O4 O 0.84998(15) 0.35427(13) 0.59383(12) 0.0367(3) Uani 1 1 d
O5 O 0.93324(11) 0.26568(12) 0.39854(12) 0.0283(3) Uani 1 1 d
N1 N -0.07843(12) -0.24506(12) 0.07776(12) 0.0183(3) Uani 1 1 d
N2 N 0.44617(12) 0.01454(12) 0.18564(12) 0.0158(2) Uani 1 1 d
H2N H 0.4050(19) 0.0030(18) 0.1065(19) 0.018(4) Uiso 1 1 d
N3 N 0.84500(13) 0.32443(12) 0.47188(13) 0.0197(3) Uani 1 1 d
C1 C -0.09885(16) -0.30416(15) -0.06219(15) 0.0215(3) Uani 1 1 d
C2 C 0.03186(17) -0.32657(16) -0.13656(15) 0.0225(3) Uani 1 1 d
H2A H -0.007(2) -0.3862(19) -0.231(2) 0.025(4) Uiso 1 1 d
H2B H 0.0806(19) -0.240(2) -0.1280(18) 0.021(4) Uiso 1 1 d
C3 C 0.13933(16) -0.39535(14) -0.08414(15) 0.0199(3) Uani 1 1 d
H3A H 0.0842(19) -0.4726(19) -0.0690(18) 0.021(4) Uiso 1 1 d
H3B H 0.1979(19) -0.4407(19) -0.1545(19) 0.024(4) Uiso 1 1 d
C4 C 0.24537(15) -0.29205(14) 0.04498(15) 0.0181(3) Uani 1 1 d
H4A H 0.2965(18) -0.2181(18) 0.0225(17) 0.019(4) Uiso 1 1 d
H4B H 0.3179(19) -0.3441(18) 0.0584(17) 0.019(4) Uiso 1 1 d
C5 C 0.18463(14) -0.22141(14) 0.18233(14) 0.0156(3) Uani 1 1 d
H5 H 0.1532(18) -0.2964(18) 0.2090(17) 0.019(4) Uiso 1 1 d
C6 C 0.30882(14) -0.11443(14) 0.29907(14) 0.0161(3) Uani 1 1 d
H6 H 0.2728(18) -0.0839(18) 0.3869(19) 0.020(4) Uiso 1 1 d
C7 C 0.35208(15) 0.02578(14) 0.29203(14) 0.0158(3) Uani 1 1 d
H7 H 0.4117(19) 0.0885(18) 0.3802(19) 0.019(4) Uiso 1 1 d
C8 C 0.21724(15) 0.08857(14) 0.27351(15) 0.0170(3) Uani 1 1 d
H8A H 0.2444(19) 0.1720(19) 0.2600(18) 0.023(4) Uiso 1 1 d
H8B H 0.1793(18) 0.1229(17) 0.3602(18) 0.015(4) Uiso 1 1 d
C9 C 0.09851(15) -0.01857(14) 0.15582(15) 0.0167(3) Uani 1 1 d
H9A H 0.1330(18) -0.0480(17) 0.0655(18) 0.015(4) Uiso 1 1 d
H9B H 0.014(2) 0.0246(19) 0.1514(18) 0.023(4) Uiso 1 1 d
C10 C 0.05173(14) -0.14730(14) 0.17979(14) 0.0160(3) Uani 1 1 d
C11 C -0.01299(15) -0.09920(15) 0.31739(15) 0.0189(3) Uani 1 1 d
H11A H 0.0581(18) -0.0852(17) 0.3943(18) 0.015(4) Uiso 1 1 d
H11B H -0.0463(18) -0.0094(19) 0.3377(17) 0.020(4) Uiso 1 1 d
C12 C -0.14334(16) -0.21173(16) 0.29093(16) 0.0220(3) Uani 1 1 d
H12A H -0.1127(19) -0.290(2) 0.2992(18) 0.023(4) Uiso 1 1 d
H12B H -0.212(2) -0.178(2) 0.354(2) 0.029(5) Uiso 1 1 d
C13 C -0.20820(15) -0.25362(15) 0.14327(16) 0.0214(3) Uani 1 1 d
H13A H -0.2706(19) -0.1870(19) 0.1418(18) 0.023(4) Uiso 1 1 d
H13B H -0.2654(18) -0.3489(18) 0.0926(17) 0.017(4) Uiso 1 1 d
C14 C 0.44066(16) -0.18106(15) 0.31491(16) 0.0201(3) Uani 1 1 d
H14A H 0.492(2) -0.2098(19) 0.234(2) 0.026(4) Uiso 1 1 d
H14B H 0.405(2) -0.265(2) 0.326(2) 0.028(5) Uiso 1 1 d
H14C H 0.511(2) -0.115(2) 0.396(2) 0.026(5) Uiso 1 1 d
C15 C 0.62438(14) 0.27311(14) 0.29657(14) 0.0159(3) Uani 1 1 d
C16 C 0.72705(15) 0.36871(15) 0.40942(15) 0.0178(3) Uani 1 1 d
C17 C 0.72753(16) 0.51216(15) 0.46738(16) 0.0222(3) Uani 1 1 d
H17 H 0.793(2) 0.572(2) 0.544(2) 0.027(5) Uiso 1 1 d
C18 C 0.62565(16) 0.56173(15) 0.40799(17) 0.0241(3) Uani 1 1 d
H18 H 0.6255(19) 0.658(2) 0.4475(18) 0.024(4) Uiso 1 1 d
C19 C 0.52376(16) 0.46844(16) 0.29433(17) 0.0230(3) Uani 1 1 d
H19 H 0.453(2) 0.5006(18) 0.2535(18) 0.022(4) Uiso 1 1 d
C20 C 0.52245(15) 0.32423(15) 0.23944(15) 0.0190(3) Uani 1 1 d
H20 H 0.453(2) 0.2632(19) 0.1669(19) 0.022(4) Uiso 1 1 d

loop_
_atom_site_aniso_label
_atom_site_aniso_U_11
_atom_site_aniso_U_22
_atom_site_aniso_U_33
_atom_site_aniso_U_23
_atom_site_aniso_U_13
_atom_site_aniso_U_12
S 0.01401(18) 0.01381(18) 0.01548(19) 0.00596(13) 0.00244(12) 0.00225(12)
O1 0.0222(6) 0.0345(6) 0.0277(6) 0.0063(5) -0.0063(5) 0.0035(5)
O2 0.0176(5) 0.0185(5) 0.0212(5) 0.0094(4) 0.0009(4) 0.0029(4)
O3 0.0188(5) 0.0195(5) 0.0179(5) 0.0069(4) 0.0045(4) 0.0026(4)
O4 0.0552(8) 0.0352(6) 0.0180(6) 0.0106(5) -0.0018(5) 0.0130(6)
O5 0.0185(5) 0.0381(6) 0.0378(7) 0.0241(5) 0.0085(5) 0.0085(5)
N1 0.0141(5) 0.0180(6) 0.0204(6) 0.0075(5) 0.0007(5) 0.0007(4)
N2 0.0156(6) 0.0160(6) 0.0140(6) 0.0061(4) 0.0014(5) 0.0002(4)
N3 0.0195(6) 0.0175(6) 0.0193(6) 0.0083(5) -0.0018(5) -0.0026(5)
C1 0.0223(7) 0.0173(7) 0.0220(7) 0.0075(6) -0.0015(6) 0.0020(6)
C2 0.0262(7) 0.0209(7) 0.0150(7) 0.0056(6) 0.0001(6) -0.0025(6)
C3 0.0233(7) 0.0153(7) 0.0174(7) 0.0040(6) 0.0075(6) 0.0009(6)
C4 0.0179(7) 0.0160(7) 0.0187(7) 0.0063(6) 0.0045(6) 0.0028(5)
C5 0.0161(6) 0.0144(6) 0.0167(7) 0.0074(5) 0.0035(5) 0.0025(5)
C6 0.0163(6) 0.0182(7) 0.0153(7) 0.0087(5) 0.0038(5) 0.0036(5)
C7 0.0164(6) 0.0152(6) 0.0138(6) 0.0051(5) 0.0022(5) 0.0018(5)
C8 0.0177(7) 0.0144(6) 0.0186(7) 0.0070(5) 0.0041(6) 0.0032(5)
C9 0.0167(6) 0.0172(7) 0.0175(7) 0.0087(5) 0.0029(6) 0.0046(5)
C10 0.0149(6) 0.0154(6) 0.0154(7) 0.0054(5) 0.0017(5) 0.0015(5)
C11 0.0177(7) 0.0193(7) 0.0190(7) 0.0075(6) 0.0054(6) 0.0037(6)
C12 0.0203(7) 0.0214(7) 0.0271(8) 0.0120(6) 0.0109(6) 0.0054(6)
C13 0.0151(6) 0.0183(7) 0.0293(8) 0.0093(6) 0.0050(6) 0.0027(6)
C14 0.0189(7) 0.0207(7) 0.0230(8) 0.0120(6) 0.0023(6) 0.0038(6)
C15 0.0157(6) 0.0149(6) 0.0170(7) 0.0069(5) 0.0052(5) 0.0016(5)
C16 0.0157(6) 0.0204(7) 0.0183(7) 0.0099(6) 0.0039(5) 0.0022(5)
C17 0.0198(7) 0.0181(7) 0.0217(8) 0.0042(6) 0.0019(6) -0.0009(6)
C18 0.0223(7) 0.0144(7) 0.0321(9) 0.0075(6) 0.0052(6) 0.0029(6)
C19 0.0178(7) 0.0211(7) 0.0318(8) 0.0136(6) 0.0030(6) 0.0045(6)
C20 0.0157(6) 0.0188(7) 0.0213(7) 0.0090(6) 0.0012(6) 0.0005(5)

loop_
_atom_type_symbol
_atom_type_description
_atom_type_scat_dispersion_real
_atom_type_scat_dispersion_imag
_atom_type_scat_source
C C 0.0181 0.0091 'International Tables Vol C Tables 4.2.6.8 and 6.1.1.4'
H H 0.0000 0.0000 'International Tables Vol C Tables 4.2.6.8 and 6.1.1.4'
N N 0.0311 0.0180 'International Tables Vol C Tables 4.2.6.8 and 6.1.1.4'
O O 0.0492 0.0322 'International Tables Vol C Tables 4.2.6.8 and 6.1.1.4'
S S 0.3331 0.5567 'International Tables Vol C Tables 4.2.6.8 and 6.1.1.4'

loop_
_geom_angle_atom_site_label_1
_geom_angle_atom_site_label_2
_geom_angle_atom_site_label_3
_geom_angle
O2 S O3 120.19(6)
O2 S N2 108.76(6)
O3 S N2 106.19(6)
O2 S C15 106.04(6)
O3 S C15 107.09(6)
N2 S C15 108.08(6)
C1 N1 C13 116.81(12)
C1 N1 C10 129.27(12)
C13 N1 C10 112.82(11)
C7 N2 S 121.86(9)
C7 N2 H2N 118.0(12)
S N2 H2N 114.8(12)
O4 N3 O5 125.15(13)
O4 N3 C16 117.19(12)
O5 N3 C16 117.60(12)
O1 C1 N1 120.25(14)
O1 C1 C2 120.19(13)
N1 C1 C2 119.26(13)
C1 C2 C3 112.48(12)
C1 C2 H2A 105.0(11)
C3 C2 H2A 110.5(11)
C1 C2 H2B 110.4(11)
C3 C2 H2B 109.5(10)
H2A C2 H2B 108.7(15)
C4 C3 C2 113.95(12)
C4 C3 H3A 111.1(10)
C2 C3 H3A 109.8(10)
C4 C3 H3B 106.4(10)
C2 C3 H3B 109.3(11)
H3A C3 H3B 105.9(14)
C3 C4 C5 118.23(12)
C3 C4 H4A 106.8(10)
C5 C4 H4A 110.2(10)
C3 C4 H4B 106.3(10)
C5 C4 H4B 107.3(10)
H4A C4 H4B 107.5(14)
C4 C5 C10 116.42(11)
C4 C5 C6 109.99(11)
C10 C5 C6 109.16(10)
C4 C5 H5 107.0(10)
C10 C5 H5 107.3(10)
C6 C5 H5 106.5(10)
C14 C6 C7 112.80(11)
C14 C6 C5 112.70(11)
C7 C6 C5 114.39(11)
C14 C6 H6 104.7(10)
C7 C6 H6 102.7(10)
C5 C6 H6 108.5(10)
N2 C7 C8 110.88(11)
N2 C7 C6 113.68(11)
C8 C7 C6 111.52(11)
N2 C7 H7 105.7(10)
C8 C7 H7 109.6(10)
C6 C7 H7 105.0(10)
C9 C8 C7 112.94(11)
C9 C8 H8A 110.5(10)
C7 C8 H8A 111.1(10)
C9 C8 H8B 109.9(10)
C7 C8 H8B 106.9(9)
H8A C8 H8B 105.1(14)
C8 C9 C10 110.51(11)
C8 C9 H9A 110.7(9)
C10 C9 H9A 110.5(9)
C8 C9 H9B 109.9(10)
C10 C9 H9B 108.8(10)
H9A C9 H9B 106.4(14)
N1 C10 C9 112.06(11)
N1 C10 C11 100.64(10)
C9 C10 C11 109.34(11)
N1 C10 C5 113.19(10)
C9 C10 C5 109.85(11)
C11 C10 C5 111.43(11)
C12 C11 C10 106.46(11)
C12 C11 H11A 111.7(10)
C10 C11 H11A 112.3(10)
C12 C11 H11B 109.6(10)
C10 C11 H11B 107.7(10)
H11A C11 H11B 108.9(14)
C13 C12 C11 102.48(12)
C13 C12 H12A 111.1(11)
C11 C12 H12A 110.9(11)
C13 C12 H12B 111.8(11)
C11 C12 H12B 112.9(11)
H12A C12 H12B 107.6(15)
N1 C13 C12 102.88(11)
N1 C13 H13A 111.6(10)
C12 C13 H13A 109.8(10)
N1 C13 H13B 109.1(10)
C12 C13 H13B 115.2(10)
H13A C13 H13B 108.2(14)
C6 C14 H14A 112.5(11)
C6 C14 H14B 107.8(11)
H14A C14 H14B 108.7(15)
C6 C14 H14C 111.0(11)
H14A C14 H14C 107.5(15)
H14B C14 H14C 109.4(15)
C20 C15 C16 118.69(12)
C20 C15 S 118.79(11)
C16 C15 S 122.48(11)
C17 C16 C15 121.78(13)
C17 C16 N3 115.77(12)
C15 C16 N3 122.42(12)
C16 C17 C18 118.78(14)
C16 C17 H17 120.4(12)
C18 C17 H17 120.9(12)
C19 C18 C17 120.35(13)
C19 C18 H18 121.0(11)
C17 C18 H18 118.7(11)
C18 C19 C20 120.13(14)
C18 C19 H19 121.3(11)
C20 C19 H19 118.6(11)
C15 C20 C19 120.24(13)
C15 C20 H20 120.1(11)
C19 C20 H20 119.7(11)

loop_
_geom_bond_atom_site_label_1
_geom_bond_atom_site_label_2
_geom_bond_distance
S O2 1.4298(10)
S O3 1.4390(10)
S N2 1.6023(12)
S C15 1.7908(13)
O1 C1 1.2353(19)
O4 N3 1.2168(17)
O5 N3 1.2257(17)
N1 C1 1.3537(19)
N1 C13 1.4700(18)
N1 C10 1.5017(17)
N2 C7 1.4838(18)
N2 H2N 0.864(19)
N3 C16 1.4788(17)
C1 C2 1.505(2)
C2 C3 1.527(2)
C2 H2A 0.953(19)
C2 H2B 0.948(19)
C3 C4 1.5226(19)
C3 H3A 1.008(18)
C3 H3B 0.963(19)
C4 C5 1.5419(19)
C4 H4A 1.010(18)
C4 H4B 0.969(17)
C5 C10 1.5560(18)
C5 C6 1.5585(18)
C5 H5 0.993(18)
C6 C14 1.5293(18)
C6 C7 1.5509(18)
C6 H6 0.969(18)
C7 C8 1.5358(18)
C7 H7 0.968(18)
C8 C9 1.5342(19)
C8 H8A 0.980(19)
C8 H8B 0.966(18)
C9 C10 1.5397(19)
C9 H9A 0.987(18)
C9 H9B 0.972(18)
C10 C11 1.5559(19)
C11 C12 1.520(2)
C11 H11A 0.968(17)
C11 H11B 0.986(18)
C12 C13 1.514(2)
C12 H12A 0.955(19)
C12 H12B 0.96(2)
C13 H13A 0.979(18)
C13 H13B 0.980(18)
C14 H14A 0.98(2)
C14 H14B 0.99(2)
C14 H14C 0.980(19)
C15 C20 1.386(2)
C15 C16 1.393(2)
C16 C17 1.384(2)
C17 C18 1.389(2)
C17 H17 0.91(2)
C18 C19 1.387(2)
C18 H18 0.928(19)
C19 C20 1.392(2)
C19 H19 0.945(18)
C20 H20 0.914(19)

loop_
_geom_hbond_atom_site_label_D
_geom_hbond_atom_site_label_H
_geom_hbond_atom_site_label_A
_geom_hbond_distance_DH
_geom_hbond_distance_HA
_geom_hbond_distance_DA
_geom_hbond_angle_DHA
_geom_hbond_site_symmetry_A
N2 H2N O3 0.864(19) 2.119(19) 2.9771(16) 172.4(16) 2_655

loop_
_geom_torsion_atom_site_label_1
_geom_torsion_atom_site_label_2
_geom_torsion_atom_site_label_3
_geom_torsion_atom_site_label_4
_geom_torsion
O2 S N2 C7 42.91(12)
O3 S N2 C7 173.58(10)
C15 S N2 C7 -71.79(11)
C13 N1 C1 O1 6.7(2)
C10 N1 C1 O1 -160.28(14)
C13 N1 C1 C2 -167.07(12)
C10 N1 C1 C2 25.9(2)
O1 C1 C2 C3 -126.11(15)
N1 C1 C2 C3 47.69(17)
C1 C2 C3 C4 -83.53(15)
C2 C3 C4 C5 69.39(16)
C3 C4 C5 C10 -52.28(17)
C3 C4 C5 C6 -177.07(12)
C4 C5 C6 C14 -54.67(15)
C10 C5 C6 C14 176.46(11)
C4 C5 C6 C7 75.93(14)
C10 C5 C6 C7 -52.94(15)
S N2 C7 C8 123.81(11)
S N2 C7 C6 -109.61(12)
C14 C6 C7 N2 52.73(16)
C5 C6 C7 N2 -77.82(14)
C14 C6 C7 C8 178.97(11)
C5 C6 C7 C8 48.42(15)
N2 C7 C8 C9 78.17(14)
C6 C7 C8 C9 -49.60(16)
C7 C8 C9 C10 56.91(15)
C1 N1 C10 C9 52.67(18)
C13 N1 C10 C9 -114.76(12)
C1 N1 C10 C11 168.75(13)
C13 N1 C10 C11 1.32(14)
C1 N1 C10 C5 -72.24(17)
C13 N1 C10 C5 120.33(12)
C8 C9 C10 N1 172.06(10)
C8 C9 C10 C11 61.37(14)
C8 C9 C10 C5 -61.20(14)
C4 C5 C10 N1 59.29(15)
C6 C5 C10 N1 -175.50(11)
C4 C5 C10 C9 -66.81(14)
C6 C5 C10 C9 58.41(14)
C4 C5 C10 C11 171.87(11)
C6 C5 C10 C11 -62.92(14)
N1 C10 C11 C12 22.15(13)
C9 C10 C11 C12 140.25(12)
C5 C10 C11 C12 -98.13(13)
C10 C11 C12 C13 -37.08(14)
C1 N1 C13 C12 166.87(12)
C10 N1 C13 C12 -24.01(14)
C11 C12 C13 N1 36.36(13)
O2 S C15 C20 -153.64(11)
O3 S C15 C20 76.87(12)
N2 S C15 C20 -37.16(13)
O2 S C15 C16 24.02(13)
O3 S C15 C16 -105.46(12)
N2 S C15 C16 140.50(12)
C20 C15 C16 C17 1.5(2)
S C15 C16 C17 -176.15(11)
C20 C15 C16 N3 -176.39(13)
S C15 C16 N3 5.95(19)
O4 N3 C16 C17 60.61(17)
O5 N3 C16 C17 -116.57(14)
O4 N3 C16 C15 -121.36(15)
O5 N3 C16 C15 61.45(18)
C15 C16 C17 C18 -2.2(2)
N3 C16 C17 C18 175.84(13)
C16 C17 C18 C19 1.2(2)
C17 C18 C19 C20 0.4(2)
C16 C15 C20 C19 0.1(2)
S C15 C20 C19 177.89(11)
C18 C19 C20 C15 -1.1(2)
